data_7118284
loop_
_publ_author_name
'Fischer, Dennis'
'Klap\"otke, Thomas M'
'Stierstorfer, J\"org'

_publ_section_title
;
 Tetranitratoethane.
;
_journal_issue 5
_journal_name_full 'Chemical communications (Cambridge, England)'
_journal_page_first 916
_journal_page_last 918
_journal_paper_doi 10.1039/c5cc09010e
_journal_volume 52
_journal_year 2016
_chemical_formula_moiety 'C2 H2 N4 O12'
_chemical_formula_sum 'C2 H2 N4 O12'
_chemical_formula_weight 274.08
_chemical_name_common 1,1,2,2-Tetranitratoethane
_chemical_name_systematic 1,1,2,2-Tetranitratoethane
_space_group_IT_number 14
_symmetry_cell_setting monoclinic
_symmetry_Int_Tables_number 14
_symmetry_space_group_name_Hall '-P 2ybc'
_symmetry_space_group_name_H-M 'P 1 21/c 1'
_atom_sites_solution_hydrogens difmap
_atom_sites_solution_primary direct
_atom_sites_solution_secondary difmap
_audit_creation_date 05.02.2015
_audit_creation_method
;
CrysAlisPro, Oxford Diffraction Ltd.,
Version 1.171.35.11 (release 16-05-2011 CrysAlis171 .NET)
(compiled May 16 2011,17:55:39)
;
_audit_update_record
;
2015-08-25 deposited with the CCDC.
2015-11-13 downloaded from the CCDC.
;
_cell_angle_alpha 90.00
_cell_angle_beta 97.935(6)
_cell_angle_gamma 90.00
_cell_formula_units_Z 2
_cell_length_a 7.5489(4)
_cell_length_b 7.2995(3)
_cell_length_c 8.3759(8)
_cell_measurement_reflns_used 821
_cell_measurement_temperature 173.05(10)
_cell_measurement_theta_max 32.6680
_cell_measurement_theta_min 4.8000
_cell_volume 457.12(5)
_computing_cell_refinement
;
CrysAlisPro, Agilent Technologies,
Version 1.171.35.11 (release 16-05-2011 CrysAlis171 .NET)
(compiled May 16 2011,17:55:39)
;
_computing_data_collection
;
CrysAlisPro, Agilent Technologies,
Version 1.171.35.11 (release 16-05-2011 CrysAlis171 .NET)
(compiled May 16 2011,17:55:39)
;
_computing_data_reduction
;
CrysAlisPro, Agilent Technologies,
Version 1.171.35.11 (release 16-05-2011 CrysAlis171 .NET)
(compiled May 16 2011,17:55:39)
;
_computing_molecular_graphics
;
'ORTEP (M. N. Burnett, C. K. Johnson, ORTEP-III: Oak Ridge Thermal Ellipsoid
;
_computing_publication_material
;PLATON (A. L. Spek, Acta Crystallogr, Sect. A, 1990, 46, C34, 1995 version).
;
_computing_structure_refinement 'SHELXL-97 (Sheldrick, 1997)'
_computing_structure_solution SIR-92
_diffrn_ambient_environment N~2~
_diffrn_ambient_temperature 173
_diffrn_measured_fraction_theta_full 0.994
_diffrn_measured_fraction_theta_max 0.994
_diffrn_measurement_device 'CCD camera on \k-goniostat'
_diffrn_measurement_device_type 'Xcalibur, Sapphire3'
_diffrn_measurement_method '\w scans'
_diffrn_orient_matrix_UB_11 0.0628261000
_diffrn_orient_matrix_UB_12 0.0645456000
_diffrn_orient_matrix_UB_13 -0.0215480000
_diffrn_orient_matrix_UB_21 -0.0459161000
_diffrn_orient_matrix_UB_22 0.0023911000
_diffrn_orient_matrix_UB_23 -0.0797918000
_diffrn_orient_matrix_UB_31 -0.0543191000
_diffrn_orient_matrix_UB_32 0.0725853000
_diffrn_orient_matrix_UB_33 0.0218394000
_diffrn_radiation_collimation 0.5
_diffrn_radiation_monochromator graphite
_diffrn_radiation_source 'Enhance (Mo) X-ray Source'
_diffrn_radiation_type 'Mo K\a'
_diffrn_radiation_wavelength 0.71073
_diffrn_reflns_av_R_equivalents 0.0000
_diffrn_reflns_av_sigmaI/netI 0.0223
_diffrn_reflns_limit_h_max 9
_diffrn_reflns_limit_h_min -9
_diffrn_reflns_limit_k_max 9
_diffrn_reflns_limit_k_min -9
_diffrn_reflns_limit_l_max 10
_diffrn_reflns_limit_l_min -10
_diffrn_reflns_number 1801
_diffrn_reflns_theta_full 27.00
_diffrn_reflns_theta_max 27.00
_diffrn_reflns_theta_min 4.41
_diffrn_source_current 40
_diffrn_source_type 'Spellman generator'
_diffrn_source_voltage 50
_exptl_absorpt_coefficient_mu 0.216
_exptl_absorpt_correction_T_max 0.9893
_exptl_absorpt_correction_T_min 0.9149
_exptl_absorpt_correction_type multi-scan
_exptl_absorpt_process_details
;
CrysAlisPro, Agilent Technologies,
Version 1.171.35.11 (release 16-05-2011 CrysAlis171 .NET)
(compiled May 16 2011,17:55:39)
Empirical absorption correction using spherical harmonics,
 implemented in SCALE3 ABSPACK scaling algorithm.
;
_exptl_crystal_colour colorless
_exptl_crystal_density_diffrn 1.991
_exptl_crystal_density_method 'not measured'
_exptl_crystal_description plate
_exptl_crystal_F_000 276
_exptl_crystal_size_max 0.42
_exptl_crystal_size_mid 0.30
_exptl_crystal_size_min 0.05
_refine_diff_density_max 0.166
_refine_diff_density_min -0.194
_refine_diff_density_rms 0.042
_refine_ls_extinction_method none
_refine_ls_goodness_of_fit_ref 0.945
_refine_ls_hydrogen_treatment refall
_refine_ls_matrix_type full
_refine_ls_number_parameters 87
_refine_ls_number_reflns 1801
_refine_ls_number_restraints 0
_refine_ls_restrained_S_all 0.945
_refine_ls_R_factor_all 0.0395
_refine_ls_R_factor_gt 0.0274
_refine_ls_shift/su_max 0.000
_refine_ls_shift/su_mean 0.000
_refine_ls_structure_factor_coef Fsqd
_refine_ls_weighting_details 'calc w=1/[\s^2^(Fo^2^)+(0.0406P)^2^+0.0000P] where P=(Fo^2^+2Fc^2^)/3'
_refine_ls_weighting_scheme calc
_refine_ls_wR_factor_gt 0.0641
_refine_ls_wR_factor_ref 0.0675
_reflns_number_gt 1366
_reflns_number_total 1801
_reflns_threshold_expression >2sigma(I)
_cod_data_source_file c5cc09010e2.cif
_cod_data_source_block kx066
_cod_original_sg_symbol_Hall -P2ybc
_cod_original_sg_symbol_H-M P21/c
_cod_database_code 7118284
_cell_oxdiff_twin_number 2
_diffrn_oxdiff_twin_integration_method simultaneous

loop_
_symmetry_equiv_pos_as_xyz
'x, y, z'
'-x, y+1/2, -z+1/2'
'-x, -y, -z'
'x, -y-1/2, z-1/2'

loop_
_atom_site_label
_atom_site_type_symbol
_atom_site_fract_x
_atom_site_fract_y
_atom_site_fract_z
_atom_site_U_iso_or_equiv
_atom_site_adp_type
_atom_site_occupancy
_atom_site_symmetry_multiplicity
_atom_site_calc_flag
H1 H 0.3265(13) 0.0168(12) 0.5368(11) 0.019(2) Uiso 1 1 d
O1 O 0.41412(8) 0.20521(8) 0.39786(8) 0.02684(17) Uani 1 1 d
O4 O 0.36814(8) -0.09690(8) 0.33157(8) 0.02691(17) Uani 1 1 d
O2 O 0.21623(9) 0.29574(9) 0.56199(9) 0.03595(19) Uani 1 1 d
O6 O 0.15492(10) -0.21906(10) 0.16210(10) 0.0417(2) Uani 1 1 d
N1 N 0.29819(11) 0.33929(10) 0.45639(10) 0.0280(2) Uani 1 1 d
C1 C 0.40553(12) 0.02567(11) 0.46197(11) 0.0216(2) Uani 1 1 d
N2 N 0.17908(11) -0.11959(11) 0.27570(10) 0.0285(2) Uani 1 1 d
O5 O 0.07756(9) -0.03708(10) 0.34605(9) 0.0406(2) Uani 1 1 d
O3 O 0.30604(11) 0.48120(9) 0.38697(10) 0.0459(2) Uani 1 1 d

loop_
_atom_site_aniso_label
_atom_site_aniso_U_11
_atom_site_aniso_U_22
_atom_site_aniso_U_33
_atom_site_aniso_U_23
_atom_site_aniso_U_13
_atom_site_aniso_U_12
O1 0.0288(4) 0.0193(3) 0.0331(4) 0.0043(3) 0.0066(3) 0.0037(3)
O4 0.0215(4) 0.0251(4) 0.0327(4) -0.0057(3) -0.0013(3) -0.0001(2)
O2 0.0381(4) 0.0320(4) 0.0387(4) -0.0063(3) 0.0090(4) 0.0058(3)
O6 0.0479(5) 0.0285(4) 0.0438(5) -0.0062(3) -0.0118(4) -0.0070(3)
N1 0.0284(4) 0.0217(4) 0.0314(4) -0.0044(4) -0.0053(4) 0.0043(3)
C1 0.0231(5) 0.0169(4) 0.0251(4) 0.0008(4) 0.0039(4) 0.0003(3)
N2 0.0267(5) 0.0216(4) 0.0347(5) 0.0063(3) -0.0045(4) -0.0037(3)
O5 0.0227(4) 0.0489(5) 0.0493(5) -0.0026(4) 0.0020(3) 0.0009(3)
O3 0.0597(6) 0.0209(4) 0.0560(5) 0.0088(4) 0.0038(4) 0.0099(3)

loop_
_atom_type_symbol
_atom_type_description
_atom_type_scat_dispersion_real
_atom_type_scat_dispersion_imag
_atom_type_scat_source
C C 0.0033 0.0016 'International Tables Vol C Tables 4.2.6.8 and 6.1.1.4'
H H 0.0000 0.0000 'International Tables Vol C Tables 4.2.6.8 and 6.1.1.4'
N N 0.0061 0.0033 'International Tables Vol C Tables 4.2.6.8 and 6.1.1.4'
O O 0.0106 0.0060 'International Tables Vol C Tables 4.2.6.8 and 6.1.1.4'

loop_
_geom_angle_atom_site_label_1
_geom_angle_atom_site_label_2
_geom_angle_atom_site_label_3
_geom_angle
_geom_angle_site_symmetry_1
_geom_angle_site_symmetry_3
C1 O1 N1 115.82(7) . .
C1 O4 N2 113.93(7) . .
O2 N1 O3 131.27(8) . .
O2 N1 O1 118.23(7) . .
O3 N1 O1 110.48(8) . .
O4 C1 O1 107.89(7) . .
O4 C1 C1 104.07(9) . 3_656
O1 C1 C1 107.18(9) . 3_656
O4 C1 H1 113.7(6) . .
O1 C1 H1 112.8(6) . .
C1 C1 H1 110.7(6) 3_656 .
O6 N2 O5 131.67(9) . .
O6 N2 O4 111.30(8) . .
O5 N2 O4 117.02(7) . .

loop_
_geom_bond_atom_site_label_1
_geom_bond_atom_site_label_2
_geom_bond_distance
_geom_bond_site_symmetry_2
O1 C1 1.4212(11) .
O1 N1 1.4431(10) .
O4 C1 1.4100(11) .
O4 N2 1.4488(10) .
O2 N1 1.1904(11) .
O6 N2 1.1908(11) .
N1 O3 1.1934(10) .
C1 C1 1.5264(18) 3_656
C1 H1 0.925(10) .
N2 O5 1.1925(11) .

loop_
_geom_torsion_atom_site_label_1
_geom_torsion_atom_site_label_2
_geom_torsion_atom_site_label_3
_geom_torsion_atom_site_label_4
_geom_torsion
_geom_torsion_site_symmetry_4
C1 O1 N1 O2 6.13(11) .
C1 O1 N1 O3 -175.02(8) .
N2 O4 C1 O1 -86.91(8) .
N2 O4 C1 C1 159.46(8) 3_656
N1 O1 C1 O4 125.20(7) .
N1 O1 C1 C1 -123.26(9) 3_656
C1 O4 N2 O6 177.50(8) .
C1 O4 N2 O5 -1.37(10) .

loop_
_cell_oxdiff_twin_id
_cell_oxdiff_twin_matrix_11
_cell_oxdiff_twin_matrix_12
_cell_oxdiff_twin_matrix_13
_cell_oxdiff_twin_matrix_21
_cell_oxdiff_twin_matrix_22
_cell_oxdiff_twin_matrix_23
_cell_oxdiff_twin_matrix_31
_cell_oxdiff_twin_matrix_32
_cell_oxdiff_twin_matrix_33
1 1.0000 0.0000 0.0000 0.0000 1.0000 0.0000 0.0000 0.0000 1.0000
2 1.0000 -0.0007 0.2499 0.0000 -1.0001 0.0003 0.0001 0.0003 -1.0001

loop_
_diffrn_oxdiff_twin_id
_diffrn_oxdiff_twin_ratio
_diffrn_oxdiff_twin_reflns_isolated
_diffrn_oxdiff_twin_reflns_overlapped
1 0.6959 2511 1263
2 0.3041 2516 1263
